data_7057983
loop_
_publ_author_name
'Skiba, Joanna'
'Kowalczyk, Aleksandra'
'St\;aczek, Pawe\/l'
'Berna\'s, Tytus'
'Trzybi\'nski, Damian'
'Wo\'zniak, Krzysztof'
'Schatzschneider, Ulrich'
'Czerwieniec, Rafa\/l'
'Kowalski, Konrad'

_publ_section_title
;
 Luminescent fac-[Re(CO)3(phen)] carboxylato complexes with non-steroidal
 anti-inflammatory drugs: synthesis and mechanistic insights into the in
 vitro anticancer activity of fac-[Re(CO)3(phen)(aspirin)]
;
_journal_issue 2
_journal_name_full 'New Journal of Chemistry'
_journal_page_first 573
_journal_paper_doi 10.1039/C8NJ05494K
_journal_volume 43
_journal_year 2019
_chemical_absolute_configuration ad
_chemical_formula_moiety 'C28 H25 N2 O5 Re'
_chemical_formula_sum 'C28 H25 N2 O5 Re'
_chemical_formula_weight 655.70
_space_group_crystal_system orthorhombic
_space_group_IT_number 18
_space_group_name_Hall 'P 2 2ab'
_space_group_name_H-M_alt 'P 21 21 2'
_symmetry_space_group_name_Hall 'P 2 2ab'
_symmetry_space_group_name_H-M 'P 21 21 2'
_atom_sites_solution_hydrogens geom
_atom_sites_solution_primary direct
_audit_creation_date 2018-05-14
_audit_creation_method
;
Olex2 1.2
(compiled 2015.01.26 svn.r3150 for OlexSys, GUI svn.r4998)
;
_audit_update_record
;
2018-09-14 deposited with the CCDC.
2018-11-23 downloaded from the CCDC.
;
_cell_angle_alpha 90
_cell_angle_beta 90
_cell_angle_gamma 90
_cell_formula_units_Z 4
_cell_length_a 17.8677(5)
_cell_length_b 12.9186(4)
_cell_length_c 10.7310(3)
_cell_measurement_reflns_used 6340
_cell_measurement_temperature 100(2)
_cell_measurement_theta_max 31.7970
_cell_measurement_theta_min 1.9640
_cell_volume 2476.99(12)
_computing_cell_refinement 'CrysAlisPro 1.171.38.43c (Rigaku OD, 2015)'
_computing_data_collection 'CrysAlisPro 1.171.38.43c (Rigaku OD, 2015)'
_computing_data_reduction 'CrysAlisPro 1.171.38.43c (Rigaku OD, 2015)'
_computing_molecular_graphics 'Olex2 (Dolomanov et al., 2009)'
_computing_publication_material 'Olex2 (Dolomanov et al., 2009)'
_computing_structure_refinement 'ShelXL (Sheldrick, 2008)'
_computing_structure_solution 'ShelXT (Sheldrick, 2015)'
_diffrn_ambient_environment N~2~
_diffrn_ambient_temperature 100(2)
_diffrn_detector 'CCD plate'
_diffrn_detector_area_resol_mean 16.0026
_diffrn_detector_type Eos
_diffrn_measured_fraction_theta_full 1.000
_diffrn_measured_fraction_theta_max 1.000
_diffrn_measurement_device 'four-circle diffractometer'
_diffrn_measurement_device_type 'SuperNova, Single source at offset, Eos'
_diffrn_measurement_method '\w scans'
_diffrn_orient_matrix_type 'CrysAlisPro convention (1999,Acta A55,543-557)'
_diffrn_orient_matrix_UB_11 -0.0327950000
_diffrn_orient_matrix_UB_12 0.0305121000
_diffrn_orient_matrix_UB_13 -0.0057781000
_diffrn_orient_matrix_UB_21 0.0200538000
_diffrn_orient_matrix_UB_22 0.0440353000
_diffrn_orient_matrix_UB_23 0.0209764000
_diffrn_orient_matrix_UB_31 0.0098578000
_diffrn_orient_matrix_UB_32 0.0119927000
_diffrn_orient_matrix_UB_33 -0.0624452000
_diffrn_radiation_monochromator mirror
_diffrn_radiation_probe x-ray
_diffrn_radiation_type MoK\a
_diffrn_radiation_wavelength 0.71073
_diffrn_reflns_av_R_equivalents 0.0390
_diffrn_reflns_av_unetI/netI 0.0716
_diffrn_reflns_Laue_measured_fraction_full 1.000
_diffrn_reflns_Laue_measured_fraction_max 1.000
_diffrn_reflns_limit_h_max 25
_diffrn_reflns_limit_h_min -18
_diffrn_reflns_limit_k_max 13
_diffrn_reflns_limit_k_min -18
_diffrn_reflns_limit_l_max 13
_diffrn_reflns_limit_l_min -15
_diffrn_reflns_number 13281
_diffrn_reflns_point_group_measured_fraction_full 1.000
_diffrn_reflns_point_group_measured_fraction_max 1.000
_diffrn_reflns_theta_full 25.242
_diffrn_reflns_theta_max 30.506
_diffrn_reflns_theta_min 1.898
_diffrn_source 'micro-focus sealed X-ray tube'
_diffrn_source_type 'SuperNova (Mo) X-ray Source'
_exptl_absorpt_coefficient_mu 4.948
_exptl_absorpt_correction_T_max 0.653
_exptl_absorpt_correction_T_min 0.338
_exptl_absorpt_correction_type analytical
_exptl_absorpt_process_details
;
CrysAlisPro 1.171.38.43c (Rigaku Oxford Diffraction, 2015)
Analytical numeric absorption correction using a multifaceted crystal
            model based on expressions derived by R.C. Clark & J.S. Reid.
(Clark, R. C. & Reid, J. S. (1995). Acta Cryst. A51, 887-897)
Empirical absorption correction using spherical harmonics,
 implemented in SCALE3 ABSPACK scaling algorithm.
;
_exptl_crystal_colour yellow
_exptl_crystal_density_diffrn 1.758
_exptl_crystal_description prism
_exptl_crystal_F_000 1288
_exptl_crystal_size_max 0.28
_exptl_crystal_size_mid 0.13
_exptl_crystal_size_min 0.12
_refine_diff_density_max 1.488
_refine_diff_density_min -1.760
_refine_diff_density_rms 0.169
_refine_ls_abs_structure_details
;
 Flack x determined using 2629 quotients [(I+)-(I-)]/[(I+)+(I-)]
 (Parsons, Flack and Wagner, Acta Cryst. B69 (2013) 249-259).
;
_refine_ls_abs_structure_Flack -0.025(8)
_refine_ls_extinction_method none
_refine_ls_goodness_of_fit_ref 1.085
_refine_ls_hydrogen_treatment constr
_refine_ls_matrix_type full
_refine_ls_number_parameters 347
_refine_ls_number_reflns 7563
_refine_ls_number_restraints 6
_refine_ls_restrained_S_all 1.086
_refine_ls_R_factor_all 0.0506
_refine_ls_R_factor_gt 0.0443
_refine_ls_shift/su_max 0.001
_refine_ls_shift/su_mean 0.000
_refine_ls_structure_factor_coef Fsqd
_refine_ls_weighting_details 'w=1/[\s^2^(Fo^2^)+(0.0150P)^2^+2.5982P] where P=(Fo^2^+2Fc^2^)/3'
_refine_ls_weighting_scheme calc
_refine_ls_wR_factor_gt 0.0761
_refine_ls_wR_factor_ref 0.0795
_reflns_Friedel_coverage 0.792
_reflns_Friedel_fraction_full 1.000
_reflns_Friedel_fraction_max 1.000
_reflns_number_gt 6959
_reflns_number_total 7563
_reflns_threshold_expression 'I > 2\s(I)'
_cod_data_source_file c8nj05494k2.cif
_cod_data_source_block 2017_11_27_dt_js-376_n
_cod_depositor_comments 'Adding full bibliography for 7057982--7057984.cif.'
_cod_original_cell_volume 2477.00(12)
_cod_database_code 7057983
_chemical_oxdiff_formula 'C28 H25 N2 O5 Re'
_shelx_space_group_comment
;
The symmetry employed for this shelxl refinement is uniquely defined
by the following loop, which should always be used as a source of
symmetry information in preference to the above space-group names.
They are only intended as comments.
;
_reflns_odcompleteness_completeness 99.95
_reflns_odcompleteness_iscentric 1
_reflns_odcompleteness_theta 30.44
_olex2_refinement_description
;
1. Fixed Uiso
 At 1.2 times of:
  All C(H) groups, All C(H,H,H,H) groups
 At 1.5 times of:
  All C(H,H,H) groups, All C(H,H,H,H,H,H) groups
2. Uiso/Uaniso restraints and constraints
Uanis(O2) \\sim Ueq: with sigma of 0.01 and sigma for terminal atoms of 0.02
3. Others
 Sof(H24C)=Sof(H24D)=Sof(C25B)=Sof(H25B)=Sof(C26B)=Sof(H26D)=Sof(H26E)=
 Sof(H26F)=Sof(H27D)=Sof(H27E)=Sof(H27F)=1-FVAR(1)
 Sof(H24A)=Sof(H24B)=Sof(C25A)=Sof(H25A)=Sof(C26A)=Sof(H26A)=Sof(H26B)=
 Sof(H26C)=Sof(H27A)=Sof(H27B)=Sof(H27C)=FVAR(1)
4.a Ternary CH refined with riding coordinates:
 C17(H17), C25A(H25A), C25B(H25B)
4.b Secondary CH2 refined with riding coordinates:
 C24(H24A,H24B), C24(H24C,H24D)
4.c Me refined with riding coordinates:
 C27(H27A,H27B,H27C), C27(H27D,H27E,H27F)
4.d Aromatic/amide H refined with riding coordinates:
 C4(H4), C5(H5), C6(H6), C8(H8), C9(H9), C11(H11), C12(H12), C13(H13),
 C19(H19), C20(H20), C22(H22), C23(H23)
4.e Idealised Me refined as rotating group:
 C26A(H26A,H26B,H26C), C26B(H26D,H26E,H26F), C28(H28A,H28B,H28C)
;
_shelx_shelxl_version_number 2014/7
_olex2_submission_special_instructions 'No special instructions were received'
_oxdiff_exptl_absorpt_empirical_details
;
Empirical correction (ABSPACK) includes:
- Absorption correction using spherical harmonics
- Frame scaling
;
_oxdiff_exptl_absorpt_empirical_full_max 1.236
_oxdiff_exptl_absorpt_empirical_full_min 0.749

loop_
_space_group_symop_operation_xyz
'x, y, z'
'-x, -y, z'
'-x+1/2, y+1/2, -z'
'x+1/2, -y+1/2, -z'

loop_
_atom_site_label
_atom_site_type_symbol
_atom_site_fract_x
_atom_site_fract_y
_atom_site_fract_z
_atom_site_U_iso_or_equiv
_atom_site_adp_type
_atom_site_occupancy
_atom_site_site_symmetry_order
_atom_site_calc_flag
_atom_site_refinement_flags_posn
_atom_site_refinement_flags_adp
_atom_site_refinement_flags_occupancy
_atom_site_disorder_assembly
_atom_site_disorder_group
C1 C 0.5714(5) 0.8249(7) 0.6928(8) 0.030(2) Uani 1 1 d . . . . .
C2 C 0.5394(5) 0.6442(8) 0.7973(10) 0.039(3) Uani 1 1 d . . . . .
C3 C 0.6499(4) 0.7553(6) 0.8904(7) 0.0176(16) Uani 1 1 d . . . . .
C4 C 0.7475(5) 0.8482(7) 0.5952(7) 0.0233(18) Uani 1 1 d . . . . .
H4 H 0.7114 0.8998 0.6023 0.028 Uiso 1 1 calc R . . . .
C5 C 0.8145(5) 0.8714(7) 0.5355(7) 0.0258(19) Uani 1 1 d . . . . .
H5 H 0.8227 0.9374 0.5037 0.031 Uiso 1 1 calc R . . . .
C6 C 0.8680(5) 0.7970(7) 0.5239(6) 0.0275(17) Uani 1 1 d . . . . .
H6 H 0.9128 0.8120 0.4835 0.033 Uiso 1 1 calc R . . . .
C7 C 0.8556(4) 0.6970(8) 0.5730(6) 0.0207(16) Uani 1 1 d . . . . .
C8 C 0.9075(5) 0.6133(8) 0.5641(8) 0.0266(19) Uani 1 1 d . . . . .
H8 H 0.9531 0.6242 0.5242 0.032 Uiso 1 1 calc R . . . .
C9 C 0.8928(5) 0.5194(7) 0.6113(8) 0.029(2) Uani 1 1 d . . . . .
H9 H 0.9275 0.4662 0.6028 0.035 Uiso 1 1 calc R . . . .
C10 C 0.8228(4) 0.5008(7) 0.6754(7) 0.0221(17) Uani 1 1 d . . . . .
C11 C 0.8053(4) 0.4059(6) 0.7308(8) 0.0261(17) Uani 1 1 d . . . . .
H11 H 0.8390 0.3511 0.7271 0.031 Uiso 1 1 calc R . . . .
C12 C 0.7381(5) 0.3944(6) 0.7904(7) 0.0241(18) Uani 1 1 d . . . . .
H12 H 0.7260 0.3317 0.8281 0.029 Uiso 1 1 calc R . . . .
C13 C 0.6872(5) 0.4777(6) 0.7944(7) 0.0220(17) Uani 1 1 d . . . . .
H13 H 0.6417 0.4690 0.8352 0.026 Uiso 1 1 calc R . . . .
C14 C 0.7697(4) 0.5799(6) 0.6829(7) 0.0170(15) Uani 1 1 d . . . . .
C15 C 0.7858(4) 0.6799(6) 0.6307(6) 0.0157(15) Uani 1 1 d . . . . .
C16 C 0.5911(4) 0.6722(6) 0.4496(7) 0.0184(17) Uani 1 1 d . . . . .
C17 C 0.5873(4) 0.6020(6) 0.3362(7) 0.0181(16) Uani 1 1 d . . . . .
H17 H 0.5684 0.5346 0.3642 0.022 Uiso 1 1 calc R . . . .
C18 C 0.6650(4) 0.5842(6) 0.2794(8) 0.0182(15) Uani 1 1 d . . . . .
C19 C 0.6740(5) 0.5178(7) 0.1780(7) 0.0264(18) Uani 1 1 d . . . . .
H19 H 0.6332 0.4801 0.1492 0.032 Uiso 1 1 calc R . . . .
C20 C 0.7427(5) 0.5069(7) 0.1195(7) 0.0236(18) Uani 1 1 d . . . . .
H20 H 0.7470 0.4623 0.0518 0.028 Uiso 1 1 calc R . . . .
C21 C 0.8052(4) 0.5612(6) 0.1600(7) 0.0191(16) Uani 1 1 d . . . . .
C22 C 0.7966(4) 0.6242(6) 0.2632(8) 0.0250(17) Uani 1 1 d . . . . .
H22 H 0.8380 0.6592 0.2944 0.030 Uiso 1 1 calc R . . . .
C23 C 0.7277(4) 0.6367(7) 0.3216(8) 0.0222(17) Uani 1 1 d . . . . .
H23 H 0.7236 0.6807 0.3898 0.027 Uiso 1 1 calc R . . . .
C24 C 0.8789(5) 0.5568(6) 0.0922(7) 0.0239(17) Uani 1 1 d . . . . .
H24A H 0.9172 0.5302 0.1477 0.029 Uiso 0.685(14) 1 calc R . P A 1
H24B H 0.8748 0.5100 0.0218 0.029 Uiso 0.685(14) 1 calc R . P A 1
H24C H 0.8921 0.4845 0.0819 0.029 Uiso 0.315(14) 1 calc R . P A 2
H24D H 0.9165 0.5877 0.1457 0.029 Uiso 0.315(14) 1 calc R . P A 2
C25A C 0.9009(6) 0.6614(9) 0.0474(10) 0.016(3) Uani 0.685(14) 1 d . . P A 1
H25A H 0.9050 0.7063 0.1206 0.019 Uiso 0.685(14) 1 calc R . P A 1
C25B C 0.8849(15) 0.612(2) -0.043(2) 0.031(8) Uani 0.315(14) 1 d . . P A 2
H25B H 0.8527 0.5697 -0.0968 0.037 Uiso 0.315(14) 1 calc R . P A 2
C26A C 0.9790(7) 0.6544(12) -0.0122(13) 0.032(3) Uani 0.685(14) 1 d . . P A 1
H26A H 1.0129 0.6216 0.0448 0.048 Uiso 0.685(14) 1 calc GR . P A 1
H26B H 0.9968 0.7228 -0.0311 0.048 Uiso 0.685(14) 1 calc GR . P A 1
H26C H 0.9762 0.6146 -0.0875 0.048 Uiso 0.685(14) 1 calc GR . P A 1
C26B C 0.9632(19) 0.601(3) -0.100(3) 0.041(9) Uani 0.315(14) 1 d . . P A 2
H26D H 0.9963 0.6505 -0.0617 0.061 Uiso 0.315(14) 1 calc GR . P A 2
H26E H 0.9606 0.6145 -0.1879 0.061 Uiso 0.315(14) 1 calc GR . P A 2
H26F H 0.9818 0.5326 -0.0861 0.061 Uiso 0.315(14) 1 calc GR . P A 2
C27 C 0.8500(6) 0.7127(9) -0.0418(8) 0.042(3) Uani 1 1 d . . . . .
H27A H 0.8699 0.7792 -0.0639 0.063 Uiso 0.685(14) 1 calc R . P A 1
H27B H 0.8453 0.6708 -0.1153 0.063 Uiso 0.685(14) 1 calc R . P A 1
H27C H 0.8016 0.7213 -0.0041 0.063 Uiso 0.685(14) 1 calc R . P A 1
H27D H 0.8015 0.7079 -0.0036 0.063 Uiso 0.315(14) 1 calc R . P A 2
H27E H 0.8806 0.7601 0.0046 0.063 Uiso 0.315(14) 1 calc R . P A 2
H27F H 0.8446 0.7371 -0.1258 0.063 Uiso 0.315(14) 1 calc R . P A 2
C28 C 0.5322(5) 0.6434(7) 0.2383(9) 0.030(2) Uani 1 1 d . . . . .
H28A H 0.5495 0.7091 0.2080 0.045 Uiso 1 1 calc GR . . . .
H28B H 0.4837 0.6517 0.2754 0.045 Uiso 1 1 calc GR . . . .
H28C H 0.5290 0.5954 0.1703 0.045 Uiso 1 1 calc GR . . . .
N1 N 0.7331(3) 0.7552(5) 0.6424(5) 0.0148(13) Uani 1 1 d . . . . .
N2 N 0.7025(3) 0.5690(4) 0.7414(6) 0.0162(13) Uani 1 1 d . . . . .
O1 O 0.5381(4) 0.8995(6) 0.6754(6) 0.045(2) Uani 1 1 d . . . . .
O2 O 0.4848(4) 0.6131(7) 0.8419(9) 0.068(3) Uani 1 1 d . U . . .
O3 O 0.6603(3) 0.7856(5) 0.9898(5) 0.0284(14) Uani 1 1 d . . . . .
O4 O 0.6132(3) 0.6263(4) 0.5501(5) 0.0224(12) Uani 1 1 d . . . . .
O5 O 0.5749(3) 0.7642(5) 0.4413(5) 0.0275(14) Uani 1 1 d . . . . .
Re1 Re 0.62828(2) 0.70150(2) 0.72720(3) 0.01835(7) Uani 1 1 d . . . . .

loop_
_atom_site_aniso_label
_atom_site_aniso_U_11
_atom_site_aniso_U_22
_atom_site_aniso_U_33
_atom_site_aniso_U_23
_atom_site_aniso_U_13
_atom_site_aniso_U_12
C1 0.024(4) 0.033(5) 0.032(5) -0.021(4) -0.011(3) 0.005(4)
C2 0.022(4) 0.032(5) 0.064(7) -0.025(5) 0.012(5) -0.004(4)
C3 0.009(3) 0.020(4) 0.023(4) -0.004(3) 0.000(3) -0.005(3)
C4 0.029(5) 0.023(4) 0.018(4) -0.005(3) -0.007(3) 0.002(4)
C5 0.032(5) 0.022(4) 0.023(4) 0.002(3) -0.008(4) -0.006(4)
C6 0.020(4) 0.038(5) 0.024(3) -0.006(4) -0.004(3) -0.015(5)
C7 0.015(4) 0.032(4) 0.015(3) 0.002(4) -0.005(3) -0.007(4)
C8 0.011(4) 0.037(5) 0.032(5) 0.004(4) 0.007(3) 0.005(4)
C9 0.018(4) 0.032(5) 0.038(5) -0.001(4) 0.006(4) 0.009(4)
C10 0.018(4) 0.027(4) 0.021(4) -0.005(3) -0.002(3) 0.005(3)
C11 0.028(4) 0.024(4) 0.026(4) -0.005(4) -0.002(4) 0.010(3)
C12 0.033(4) 0.018(4) 0.021(4) -0.004(3) 0.003(3) 0.000(3)
C13 0.025(4) 0.023(4) 0.018(4) -0.003(3) 0.002(3) 0.002(3)
C14 0.013(3) 0.021(4) 0.017(3) -0.005(3) -0.002(3) 0.003(3)
C15 0.015(3) 0.019(4) 0.013(3) 0.000(3) -0.007(3) -0.002(3)
C16 0.011(3) 0.022(4) 0.023(4) -0.005(3) 0.000(3) -0.001(3)
C17 0.023(4) 0.013(4) 0.018(4) 0.002(3) -0.009(3) -0.004(3)
C18 0.018(3) 0.020(4) 0.016(3) 0.001(3) 0.002(3) 0.005(3)
C19 0.035(5) 0.022(4) 0.022(4) -0.005(3) 0.001(4) -0.004(4)
C20 0.035(5) 0.021(4) 0.015(4) -0.005(3) 0.000(3) 0.001(4)
C21 0.019(4) 0.022(4) 0.017(4) -0.001(3) 0.001(3) 0.007(3)
C22 0.020(4) 0.031(4) 0.024(4) -0.010(4) -0.006(3) 0.004(3)
C23 0.020(4) 0.025(4) 0.022(4) -0.008(3) 0.001(3) 0.003(3)
C24 0.026(4) 0.028(4) 0.018(3) 0.001(3) 0.002(4) 0.007(4)
C25A 0.014(5) 0.023(6) 0.010(5) 0.002(4) 0.004(4) 0.001(4)
C25B 0.016(14) 0.047(19) 0.031(14) -0.020(13) -0.003(11) -0.002(13)
C26A 0.019(6) 0.047(9) 0.030(7) -0.004(6) 0.007(5) -0.013(6)
C26B 0.05(2) 0.05(2) 0.020(15) 0.008(15) 0.019(14) 0.010(18)
C27 0.045(6) 0.043(6) 0.038(5) 0.012(5) -0.001(4) 0.010(5)
C28 0.027(4) 0.028(4) 0.034(5) 0.002(4) -0.010(4) 0.000(4)
N1 0.015(3) 0.015(3) 0.015(3) -0.001(2) -0.005(2) 0.000(2)
N2 0.017(3) 0.012(3) 0.019(3) -0.004(2) -0.001(2) 0.000(2)
O1 0.047(4) 0.042(4) 0.046(4) -0.023(3) -0.030(3) 0.029(4)
O2 0.034(4) 0.057(5) 0.113(7) -0.042(5) 0.039(5) -0.021(4)
O3 0.029(3) 0.036(4) 0.020(3) -0.010(3) 0.000(2) 0.001(3)
O4 0.022(3) 0.023(3) 0.022(3) -0.009(2) -0.006(2) 0.004(2)
O5 0.029(3) 0.024(3) 0.030(3) -0.003(3) 0.003(3) 0.004(3)
Re1 0.01253(11) 0.01903(13) 0.02350(13) -0.00866(12) -0.00235(13) 0.00237(13)

loop_
_atom_type_symbol
_atom_type_description
_atom_type_scat_dispersion_real
_atom_type_scat_dispersion_imag
_atom_type_scat_source
C C 0.0033 0.0016 'International Tables Vol C Tables 4.2.6.8 and 6.1.1.4'
H H 0.0000 0.0000 'International Tables Vol C Tables 4.2.6.8 and 6.1.1.4'
N N 0.0061 0.0033 'International Tables Vol C Tables 4.2.6.8 and 6.1.1.4'
O O 0.0106 0.0060 'International Tables Vol C Tables 4.2.6.8 and 6.1.1.4'
Re Re -1.0185 7.2310 'International Tables Vol C Tables 4.2.6.8 and 6.1.1.4'

loop_
_geom_angle_atom_site_label_1
_geom_angle_atom_site_label_2
_geom_angle_atom_site_label_3
_geom_angle
O1 C1 Re1 178.1(7)
O2 C2 Re1 177.3(8)
O3 C3 Re1 177.2(7)
C5 C4 H4 118.8
N1 C4 H4 118.8
N1 C4 C5 122.5(8)
C4 C5 H5 120.1
C6 C5 C4 119.7(8)
C6 C5 H5 120.1
C5 C6 H6 120.0
C5 C6 C7 120.1(8)
C7 C6 H6 120.0
C6 C7 C8 124.5(7)
C15 C7 C6 116.5(8)
C15 C7 C8 119.0(8)
C7 C8 H8 118.9
C9 C8 C7 122.2(8)
C9 C8 H8 118.9
C8 C9 H9 120.0
C8 C9 C10 120.0(8)
C10 C9 H9 120.0
C11 C10 C9 122.8(8)
C14 C10 C9 119.5(8)
C14 C10 C11 117.7(8)
C10 C11 H11 120.3
C12 C11 C10 119.4(8)
C12 C11 H11 120.3
C11 C12 H12 120.1
C11 C12 C13 119.8(8)
C13 C12 H12 120.1
C12 C13 H13 119.0
N2 C13 C12 122.0(7)
N2 C13 H13 119.0
C10 C14 C15 120.0(7)
N2 C14 C10 123.3(7)
N2 C14 C15 116.6(7)
C7 C15 C14 119.3(7)
N1 C15 C7 122.7(7)
N1 C15 C14 118.0(7)
O4 C16 C17 114.0(7)
O5 C16 C17 120.6(7)
O5 C16 O4 125.3(8)
C16 C17 H17 107.4
C16 C17 C18 111.5(6)
C16 C17 C28 111.6(7)
C18 C17 H17 107.4
C18 C17 C28 111.1(6)
C28 C17 H17 107.4
C19 C18 C17 120.4(7)
C23 C18 C17 121.9(7)
C23 C18 C19 117.6(7)
C18 C19 H19 119.4
C20 C19 C18 121.2(8)
C20 C19 H19 119.4
C19 C20 H20 119.3
C19 C20 C21 121.3(7)
C21 C20 H20 119.3
C20 C21 C24 122.2(7)
C22 C21 C20 117.2(7)
C22 C21 C24 120.5(7)
C21 C22 H22 119.1
C21 C22 C23 121.8(8)
C23 C22 H22 119.1
C18 C23 C22 120.8(8)
C18 C23 H23 119.6
C22 C23 H23 119.6
C21 C24 H24A 109.5
C21 C24 H24B 109.5
C21 C24 H24C 107.7
C21 C24 H24D 107.7
C21 C24 C25B 118.3(11)
H24A C24 H24B 108.1
H24C C24 H24D 107.1
C25A C24 C21 110.7(7)
C25A C24 H24A 109.5
C25A C24 H24B 109.5
C25B C24 H24C 107.7
C25B C24 H24D 107.7
C24 C25A H25A 107.4
C24 C25A C26A 108.7(10)
C26A C25A H25A 107.4
C27 C25A C24 117.0(10)
C27 C25A H25A 107.4
C27 C25A C26A 108.4(9)
C24 C25B H25B 104.5
C26B C25B C24 112(2)
C26B C25B H25B 104.5
C27 C25B C24 111.2(17)
C27 C25B H25B 104.5
C27 C25B C26B 118(3)
C25A C26A H26A 109.5
C25A C26A H26B 109.5
C25A C26A H26C 109.5
H26A C26A H26B 109.5
H26A C26A H26C 109.5
H26B C26A H26C 109.5
C25B C26B H26D 109.5
C25B C26B H26E 109.5
C25B C26B H26F 109.5
H26D C26B H26E 109.5
H26D C26B H26F 109.5
H26E C26B H26F 109.5
C25A C27 H27A 109.5
C25A C27 H27B 109.5
C25A C27 H27C 109.5
C25B C27 H27D 109.5
C25B C27 H27E 109.5
C25B C27 H27F 109.5
H27A C27 H27B 109.5
H27A C27 H27C 109.5
H27B C27 H27C 109.5
H27D C27 H27E 109.5
H27D C27 H27F 109.5
H27E C27 H27F 109.5
C17 C28 H28A 109.5
C17 C28 H28B 109.5
C17 C28 H28C 109.5
H28A C28 H28B 109.5
H28A C28 H28C 109.5
H28B C28 H28C 109.5
C4 N1 C15 118.5(7)
C4 N1 Re1 127.5(6)
C15 N1 Re1 113.8(5)
C13 N2 C14 117.8(6)
C13 N2 Re1 126.9(5)
C14 N2 Re1 115.2(5)
C16 O4 Re1 124.6(5)
C1 Re1 N1 96.2(3)
C1 Re1 N2 171.3(3)
C1 Re1 O4 97.9(3)
C2 Re1 C1 87.6(4)
C2 Re1 C3 87.0(4)
C2 Re1 N1 175.5(3)
C2 Re1 N2 100.1(3)
C2 Re1 O4 93.9(3)
C3 Re1 C1 89.0(3)
C3 Re1 N1 95.3(3)
C3 Re1 N2 95.6(3)
C3 Re1 O4 173.1(3)
N2 Re1 N1 76.0(2)
O4 Re1 N1 83.3(2)
O4 Re1 N2 77.4(2)

loop_
_geom_bond_atom_site_label_1
_geom_bond_atom_site_label_2
_geom_bond_distance
C1 O1 1.148(10)
C1 Re1 1.926(9)
C2 O2 1.158(11)
C2 Re1 1.907(9)
C3 O3 1.151(9)
C3 Re1 1.923(7)
C4 H4 0.9300
C4 C5 1.390(12)
C4 N1 1.330(10)
C5 H5 0.9300
C5 C6 1.361(12)
C6 H6 0.9300
C6 C7 1.413(12)
C7 C8 1.429(12)
C7 C15 1.411(10)
C8 H8 0.9300
C8 C9 1.340(12)
C9 H9 0.9300
C9 C10 1.447(11)
C10 C11 1.397(12)
C10 C14 1.397(11)
C11 H11 0.9300
C11 C12 1.369(11)
C12 H12 0.9300
C12 C13 1.409(11)
C13 H13 0.9300
C13 N2 1.338(10)
C14 C15 1.436(10)
C14 N2 1.364(9)
C15 N1 1.360(9)
C16 C17 1.520(10)
C16 O4 1.292(9)
C16 O5 1.226(10)
C17 H17 0.9800
C17 C18 1.535(10)
C17 C28 1.536(11)
C18 C19 1.395(11)
C18 C23 1.384(11)
C19 H19 0.9300
C19 C20 1.385(12)
C20 H20 0.9300
C20 C21 1.389(11)
C21 C22 1.383(10)
C21 C24 1.505(11)
C22 H22 0.9300
C22 C23 1.391(11)
C23 H23 0.9300
C24 H24A 0.9700
C24 H24B 0.9700
C24 H24C 0.9700
C24 H24D 0.9700
C24 C25A 1.487(13)
C24 C25B 1.62(3)
C25A H25A 0.9800
C25A C26A 1.538(16)
C25A C27 1.478(14)
C25B H25B 0.9800
C25B C26B 1.53(4)
C25B C27 1.45(3)
C26A H26A 0.9600
C26A H26B 0.9600
C26A H26C 0.9600
C26B H26D 0.9600
C26B H26E 0.9600
C26B H26F 0.9600
C27 H27A 0.9600
C27 H27B 0.9600
C27 H27C 0.9600
C27 H27D 0.9600
C27 H27E 0.9600
C27 H27F 0.9600
C28 H28A 0.9600
C28 H28B 0.9600
C28 H28C 0.9600
N1 Re1 2.194(6)
N2 Re1 2.170(6)
O4 Re1 2.152(5)

loop_
_geom_torsion_atom_site_label_1
_geom_torsion_atom_site_label_2
_geom_torsion_atom_site_label_3
_geom_torsion_atom_site_label_4
_geom_torsion
C4 C5 C6 C7 -0.5(11)
C5 C4 N1 C15 -0.6(11)
C5 C4 N1 Re1 -175.3(6)
C5 C6 C7 C8 179.0(7)
C5 C6 C7 C15 1.2(10)
C6 C7 C8 C9 -179.3(8)
C6 C7 C15 C14 -179.8(6)
C6 C7 C15 N1 -1.7(10)
C7 C8 C9 C10 -1.0(13)
C7 C15 N1 C4 1.4(10)
C7 C15 N1 Re1 176.8(5)
C8 C7 C15 C14 2.3(10)
C8 C7 C15 N1 -179.6(7)
C8 C9 C10 C11 -177.5(9)
C8 C9 C10 C14 2.8(12)
C9 C10 C11 C12 179.7(8)
C9 C10 C14 C15 -2.1(11)
C9 C10 C14 N2 180.0(7)
C10 C11 C12 C13 0.5(12)
C10 C14 C15 C7 -0.4(10)
C10 C14 C15 N1 -178.6(7)
C10 C14 N2 C13 0.2(11)
C10 C14 N2 Re1 -176.0(6)
C11 C10 C14 C15 178.2(7)
C11 C10 C14 N2 0.3(12)
C11 C12 C13 N2 0.0(12)
C12 C13 N2 C14 -0.4(11)
C12 C13 N2 Re1 175.4(6)
C14 C10 C11 C12 -0.6(12)
C14 C15 N1 C4 179.6(7)
C14 C15 N1 Re1 -5.1(8)
C15 C7 C8 C9 -1.6(12)
C15 C14 N2 C13 -177.8(6)
C15 C14 N2 Re1 6.0(8)
C16 C17 C18 C19 176.9(7)
C16 C17 C18 C23 -6.5(11)
C17 C16 O4 Re1 178.2(5)
C17 C18 C19 C20 175.0(8)
C17 C18 C23 C22 -175.7(8)
C18 C19 C20 C21 0.4(13)
C19 C18 C23 C22 0.9(12)
C19 C20 C21 C22 1.8(12)
C19 C20 C21 C24 -175.3(8)
C20 C21 C22 C23 -2.7(12)
C20 C21 C24 C25A 118.9(9)
C20 C21 C24 C25B 69.7(15)
C21 C22 C23 C18 1.3(13)
C21 C24 C25A C26A 175.7(8)
C21 C24 C25A C27 -61.1(11)
C21 C24 C25B C26B 180(2)
C21 C24 C25B C27 44(2)
C22 C21 C24 C25A -58.2(10)
C22 C21 C24 C25B -107.4(14)
C23 C18 C19 C20 -1.8(12)
C24 C21 C22 C23 174.6(8)
C28 C17 C18 C19 -57.9(10)
C28 C17 C18 C23 118.7(8)
N1 C4 C5 C6 0.1(12)
N2 C14 C15 C7 177.7(6)
N2 C14 C15 N1 -0.5(10)
O4 C16 C17 C18 -78.9(8)
O4 C16 C17 C28 156.1(7)
O5 C16 C17 C18 100.3(9)
O5 C16 C17 C28 -24.7(11)
O5 C16 O4 Re1 -0.9(11)
